data_4502309
loop_
_publ_author_name
'Shiu, Kom-Bei'
'Lee, Hon-Chan'
'Lee, Gene-Hsiang'

_publ_contact_author 'Kom-Bei Shiu'
_publ_section_title
;
 Enabling Solvated Single-Crystal-to-Single-Crystal Transformation that
 Forms a Porous Molecular Crystal by Intermolecular Multiphenyl-Embrace
 Interactions and Substituent Effects
;
_journal_issue 5
_journal_name_full 'Crystal Growth &amp; Design'
_journal_page_first 2083
_journal_paper_doi 10.1021/cg900979z
_journal_volume 10
_journal_year 2010
_chemical_formula_sum 'C145.5 H107 Cl3 O24 P6 Ru6'
_chemical_formula_weight 3137.90
_chemical_name_systematic
; 
 ? 
;
_space_group_IT_number 2
_symmetry_cell_setting triclinic
_symmetry_space_group_name_Hall '-P 1'
_symmetry_space_group_name_H-M 'P -1'
_atom_sites_solution_hydrogens geom
_atom_sites_solution_primary direct
_atom_sites_solution_secondary difmap
_audit_creation_method SHELXL-97
_cell_angle_alpha 102.3124(3)
_cell_angle_beta 90.8464(3)
_cell_angle_gamma 104.9531(3)
_cell_formula_units_Z 2
_cell_length_a 14.5563(1)
_cell_length_b 20.6368(2)
_cell_length_c 23.5798(2)
_cell_measurement_reflns_used all
_cell_measurement_temperature 150(2)
_cell_measurement_theta_max 25.00
_cell_measurement_theta_min 1.05
_cell_volume 6667.70(10)
_computing_cell_refinement DENZO-SMN
_computing_data_collection 'NONIUS COLLECT'
_computing_data_reduction DENZO-SMN
_computing_molecular_graphics SHELXTL
_computing_publication_material SHELXTL
_computing_structure_refinement 'SHELXL-97 (Sheldrick, 1997)'
_computing_structure_solution 'SHELXS-97 (Sheldrick, 1990)'
_diffrn_ambient_temperature 150(2)
_diffrn_measured_fraction_theta_full 1.000
_diffrn_measured_fraction_theta_max 1.000
_diffrn_measurement_device_type 'NONIUS KappaCCD'
_diffrn_measurement_method '\w scans'
_diffrn_radiation_monochromator graphite
_diffrn_radiation_source 'fine-focus sealed tube'
_diffrn_radiation_type MoK\a
_diffrn_radiation_wavelength 0.71073
_diffrn_reflns_av_R_equivalents 0.0778
_diffrn_reflns_av_sigmaI/netI 0.0690
_diffrn_reflns_limit_h_max 17
_diffrn_reflns_limit_h_min -17
_diffrn_reflns_limit_k_max 23
_diffrn_reflns_limit_k_min -24
_diffrn_reflns_limit_l_max 27
_diffrn_reflns_limit_l_min -28
_diffrn_reflns_number 99727
_diffrn_reflns_theta_full 25.00
_diffrn_reflns_theta_max 25.00
_diffrn_reflns_theta_min 1.05
_exptl_absorpt_coefficient_mu 0.865
_exptl_absorpt_correction_T_max 0.941
_exptl_absorpt_correction_T_min 0.809
_exptl_absorpt_correction_type multi-scan
_exptl_crystal_colour yellow
_exptl_crystal_density_diffrn 1.563
_exptl_crystal_density_method 'not measured'
_exptl_crystal_description plate
_exptl_crystal_F_000 3154
_exptl_crystal_size_max 0.40
_exptl_crystal_size_mid 0.10
_exptl_crystal_size_min 0.08
_refine_diff_density_max 4.190
_refine_diff_density_min -2.081
_refine_diff_density_rms 0.281
_refine_ls_extinction_coef 0.00259(14)
_refine_ls_extinction_expression Fc^*^=kFc[1+0.001xFc^2^\l^3^/sin(2\q)]^-1/4^
_refine_ls_extinction_method SHELXL
_refine_ls_goodness_of_fit_ref 1.128
_refine_ls_hydrogen_treatment constr
_refine_ls_matrix_type fullcycle
_refine_ls_number_parameters 1625
_refine_ls_number_reflns 23485
_refine_ls_number_restraints 3
_refine_ls_restrained_S_all 1.130
_refine_ls_R_factor_all 0.1028
_refine_ls_R_factor_gt 0.0697
_refine_ls_shift/su_max 0.005
_refine_ls_shift/su_mean 0.000
_refine_ls_structure_factor_coef Fsqd
_refine_ls_weighting_details 'calc w=1/[\s^2^(Fo^2^)+(0.1018P)^2^+26.7643P] where P=(Fo^2^+2Fc^2^)/3'
_refine_ls_weighting_scheme calc
_refine_ls_wR_factor_gt 0.1746
_refine_ls_wR_factor_ref 0.2002
_reflns_number_gt 17092
_reflns_number_total 23485
_reflns_threshold_expression >2sigma(I)
_cod_data_source_file cg900979z_si_001.cif
_cod_data_source_block structure(4a)
_cod_depositor_comments
;
The following automatic conversions were performed:

'_symmetry_cell_setting' value 'Triclinic' changed to 'triclinic'
according to /home/saulius/struct/CIF-dictionaries/cif_core.dic
dictionary named 'cif_core.dic' version 2.4.2 from 2011-04-26.

Automatic conversion script
Id: cif_fix_values 1715 2011-07-08 13:25:40Z adriana 

The following automatic conversions were performed:
data name '_pub_contact_author' replaced with '_publ_contact_author'
as specified in the replacement file
'/home/antanas/src/cod-tools/trunk/data/replacement-values/replacement_tags.lst'.

Automatic conversion script
Id: cif_correct_tags 4998 2017-03-02 13:24:31Z antanas 
;
_cod_original_sg_symbol_H-M P-1
_cod_original_formula_sum 'C145.50 H107 Cl3 O24 P6 Ru6'
_cod_database_code 4502309

loop_
_symmetry_equiv_pos_as_xyz
'x, y, z'
'-x, -y, -z'

loop_
_atom_site_label
_atom_site_type_symbol
_atom_site_fract_x
_atom_site_fract_y
_atom_site_fract_z
_atom_site_U_iso_or_equiv
_atom_site_adp_type
_atom_site_occupancy
_atom_site_symmetry_multiplicity
_atom_site_calc_flag
_atom_site_refinement_flags
_atom_site_disorder_group
Ru1 Ru 0.27294(4) 0.60385(3) 0.35174(2) 0.01542(14) Uani 1 1 d . .
Ru2 Ru 0.46107(4) 0.60321(3) 0.35614(2) 0.01513(14) Uani 1 1 d . .
Ru3 Ru 0.14335(4) 0.19802(3) -0.05171(2) 0.01826(15) Uani 1 1 d . .
Ru4 Ru 0.33374(4) 0.20433(3) -0.05275(2) 0.01904(15) Uani 1 1 d . .
Ru5 Ru 0.09058(4) 0.05028(3) 0.36574(2) 0.01526(14) Uani 1 1 d . .
Ru6 Ru 0.28170(4) 0.06398(3) 0.37783(2) 0.01538(14) Uani 1 1 d . .
P1 P 0.09962(13) 0.58265(9) 0.34711(8) 0.0186(4) Uani 1 1 d . .
P2 P 0.62103(13) 0.58744(9) 0.35015(8) 0.0188(4) Uani 1 1 d . .
P3 P -0.02052(13) 0.20192(10) -0.03678(9) 0.0235(4) Uani 1 1 d . .
P4 P 0.50109(14) 0.20597(11) -0.03722(9) 0.0246(4) Uani 1 1 d . .
P5 P -0.07098(13) 0.05686(9) 0.34694(8) 0.0193(4) Uani 1 1 d . .
P6 P 0.45396(13) 0.09248(9) 0.37492(8) 0.0198(4) Uani 1 1 d . .
O1 O 0.2911(4) 0.6950(3) 0.4710(2) 0.0297(12) Uani 1 1 d . .
O2 O 0.3150(4) 0.7293(3) 0.3007(3) 0.0396(15) Uani 1 1 d . .
O3 O 0.4890(4) 0.6697(3) 0.4837(2) 0.0347(14) Uani 1 1 d . .
O4 O 0.5282(4) 0.7367(3) 0.3192(3) 0.0360(14) Uani 1 1 d . .
O5 O 0.0873(4) 0.0613(3) -0.1361(3) 0.0404(15) Uani 1 1 d . .
O6 O 0.1515(4) 0.2786(3) -0.1439(3) 0.0426(15) Uani 1 1 d . .
O7 O 0.2970(4) 0.0779(3) -0.1494(2) 0.0359(14) Uani 1 1 d . .
O8 O 0.3630(4) 0.2884(3) -0.1437(3) 0.0480(17) Uani 1 1 d . .
O9 O 0.0301(4) -0.1022(3) 0.3519(3) 0.0359(14) Uani 1 1 d . .
O10 O 0.0835(4) 0.0603(3) 0.4941(2) 0.0307(13) Uani 1 1 d . .
O11 O 0.2482(4) -0.0890(3) 0.3464(2) 0.0311(13) Uani 1 1 d . .
O12 O 0.2904(4) 0.0545(3) 0.5030(2) 0.0332(13) Uani 1 1 d . .
O13 O 0.2685(3) 0.5394(2) 0.2678(2) 0.0224(11) Uani 1 1 d . .
O14 O 0.4259(3) 0.5472(2) 0.2688(2) 0.0231(11) Uani 1 1 d . .
O15 O 0.1926(3) 0.2897(3) 0.0133(2) 0.0281(12) Uani 1 1 d . .
O16 O 0.3474(4) 0.2927(3) 0.0160(2) 0.0300(13) Uani 1 1 d . .
O17 O 0.2512(3) 0.5109(2) 0.3813(2) 0.0235(11) Uani 1 1 d . .
O18 O 0.4039(3) 0.5068(2) 0.3783(2) 0.0231(11) Uani 1 1 d . .
O19 O 0.1363(3) 0.1589(2) 0.3747(2) 0.0194(11) Uani 1 1 d . .
O20 O 0.2907(3) 0.1709(2) 0.4011(2) 0.0200(11) Uani 1 1 d . .
O21 O 0.1511(3) 0.1476(3) 0.0173(2) 0.0271(12) Uani 1 1 d . .
O22 O 0.3057(3) 0.1497(3) 0.0150(2) 0.0272(12) Uani 1 1 d . .
O23 O 0.1128(3) 0.0440(2) 0.2756(2) 0.0202(11) Uiso 1 1 d . .
O24 O 0.2745(3) 0.0751(2) 0.2905(2) 0.0204(11) Uani 1 1 d . .
C1 C 0.2848(5) 0.6602(3) 0.4251(3) 0.0177(15) Uani 1 1 d . .
C2 C 0.2983(5) 0.6812(4) 0.3206(3) 0.0254(17) Uani 1 1 d . .
C3 C 0.4788(5) 0.6449(4) 0.4340(3) 0.0228(16) Uani 1 1 d . .
C4 C 0.5018(5) 0.6861(4) 0.3341(3) 0.0220(16) Uani 1 1 d . .
C5 C 0.1095(5) 0.1147(4) -0.1051(3) 0.0250(17) Uani 1 1 d . .
C6 C 0.1484(5) 0.2471(4) -0.1088(3) 0.0259(17) Uani 1 1 d . .
C7 C 0.3116(5) 0.1262(4) -0.1124(3) 0.0236(17) Uani 1 1 d . .
C8 C 0.3514(6) 0.2565(4) -0.1086(4) 0.0299(19) Uani 1 1 d . .
C9 C 0.0535(5) -0.0442(4) 0.3567(3) 0.0226(16) Uani 1 1 d . .
C10 C 0.0852(5) 0.0576(3) 0.4451(3) 0.0206(16) Uani 1 1 d . .
C11 C 0.2618(5) -0.0302(4) 0.3573(3) 0.0219(16) Uani 1 1 d . .
C12 C 0.2864(5) 0.0583(4) 0.4550(3) 0.0216(16) Uani 1 1 d . .
C13 C 0.3418(5) 0.5253(4) 0.2454(3) 0.0217(16) Uani 1 1 d . .
C14 C 0.3275(5) 0.4767(4) 0.1874(3) 0.0237(17) Uani 1 1 d . .
C15 C 0.4034(6) 0.4539(5) 0.1628(4) 0.039(2) Uani 1 1 d . .
H15A H 0.4661 0.4730 0.1811 0.046 Uiso 1 1 calc R .
C16 C 0.3873(5) 0.4038(4) 0.1121(3) 0.034(2) Uani 1 1 d . .
H16A H 0.4395 0.3889 0.0954 0.041 Uiso 1 1 calc R .
C17 C 0.2970(5) 0.3748(4) 0.0852(3) 0.0269(18) Uani 1 1 d . .
C18 C 0.2220(6) 0.3994(5) 0.1082(3) 0.038(2) Uani 1 1 d . .
H18A H 0.1598 0.3811 0.0891 0.045 Uiso 1 1 calc R .
C19 C 0.2372(6) 0.4498(4) 0.1580(4) 0.0323(19) Uani 1 1 d . .
H19A H 0.1855 0.4667 0.1728 0.039 Uiso 1 1 calc R .
C20 C 0.2778(5) 0.3146(4) 0.0335(3) 0.0243(17) Uani 1 1 d . .
C21 C 0.3168(5) 0.4821(3) 0.3838(3) 0.0184(15) Uani 1 1 d . .
C22 C 0.2881(5) 0.4089(3) 0.3925(3) 0.0196(16) Uani 1 1 d . .
C23 C 0.3567(5) 0.3814(4) 0.4120(3) 0.0251(17) Uani 1 1 d . .
H23A H 0.4192 0.4099 0.4246 0.030 Uiso 1 1 calc R .
C24 C 0.3333(5) 0.3118(4) 0.4130(3) 0.0222(16) Uani 1 1 d . .
H24A H 0.3799 0.2926 0.4265 0.027 Uiso 1 1 calc R .
C25 C 0.2428(5) 0.2707(3) 0.3944(3) 0.0184(15) Uani 1 1 d . .
C26 C 0.1733(5) 0.2993(4) 0.3773(3) 0.0237(17) Uani 1 1 d . .
H26A H 0.1099 0.2715 0.3666 0.028 Uiso 1 1 calc R .
C27 C 0.1965(5) 0.3682(4) 0.3759(3) 0.0239(17) Uani 1 1 d . .
H27A H 0.1493 0.3875 0.3635 0.029 Uiso 1 1 calc R .
C28 C 0.2218(5) 0.1946(3) 0.3900(3) 0.0167(15) Uani 1 1 d . .
C29 C 0.2257(5) 0.1375(4) 0.0363(3) 0.0209(16) Uani 1 1 d . .
C30 C 0.2197(5) 0.1107(4) 0.0911(3) 0.0232(16) Uani 1 1 d . .
C31 C 0.3009(5) 0.1224(4) 0.1270(3) 0.0259(17) Uani 1 1 d . .
H31A H 0.3614 0.1422 0.1145 0.031 Uiso 1 1 calc R .
C32 C 0.2953(5) 0.1053(4) 0.1814(3) 0.0269(18) Uani 1 1 d . .
H32A H 0.3515 0.1132 0.2057 0.032 Uiso 1 1 calc R .
C33 C 0.2064(5) 0.0767(4) 0.1993(3) 0.0203(16) Uani 1 1 d . .
C34 C 0.1252(5) 0.0613(4) 0.1618(3) 0.0238(17) Uani 1 1 d . .
H34A H 0.0650 0.0393 0.1734 0.029 Uiso 1 1 calc R .
C35 C 0.1314(5) 0.0778(4) 0.1080(3) 0.0268(18) Uani 1 1 d . .
H35A H 0.0757 0.0667 0.0825 0.032 Uiso 1 1 calc R .
C36 C 0.1973(5) 0.0640(3) 0.2597(3) 0.0201(16) Uani 1 1 d . .
C37 C 0.0228(5) 0.4944(4) 0.3210(3) 0.0243(17) Uani 1 1 d . .
C38 C 0.0561(6) 0.4466(4) 0.2818(4) 0.040(2) Uani 1 1 d . .
H38A H 0.1188 0.4589 0.2694 0.048 Uiso 1 1 calc R .
C39 C -0.0028(7) 0.3810(5) 0.2608(5) 0.057(3) Uani 1 1 d . .
H39A H 0.0187 0.3489 0.2327 0.068 Uiso 1 1 calc R .
C40 C -0.0921(7) 0.3619(5) 0.2804(5) 0.053(3) Uani 1 1 d . .
H40A H -0.1307 0.3161 0.2672 0.064 Uiso 1 1 calc R .
C41 C -0.1256(6) 0.4092(5) 0.3191(4) 0.047(2) Uani 1 1 d . .
H41A H -0.1881 0.3965 0.3316 0.056 Uiso 1 1 calc R .
C42 C -0.0680(5) 0.4749(4) 0.3394(4) 0.0319(19) Uani 1 1 d . .
H42A H -0.0908 0.5072 0.3665 0.038 Uiso 1 1 calc R .
C43 C 0.0574(5) 0.6051(4) 0.4195(3) 0.0196(16) Uani 1 1 d . .
C44 C 0.0878(5) 0.5759(4) 0.4620(3) 0.0283(18) Uani 1 1 d . .
H44A H 0.1282 0.5462 0.4522 0.034 Uiso 1 1 calc R .
C45 C 0.0599(6) 0.5896(4) 0.5181(4) 0.036(2) Uani 1 1 d . .
H45A H 0.0801 0.5687 0.5465 0.043 Uiso 1 1 calc R .
C46 C 0.0026(6) 0.6338(4) 0.5330(4) 0.036(2) Uani 1 1 d . .
H46A H -0.0153 0.6443 0.5718 0.043 Uiso 1 1 calc R .
C47 C -0.0284(6) 0.6625(4) 0.4913(4) 0.034(2) Uani 1 1 d . .
H47A H -0.0690 0.6920 0.5012 0.040 Uiso 1 1 calc R .
C48 C -0.0007(5) 0.6487(4) 0.4347(3) 0.0269(18) Uani 1 1 d . .
H48A H -0.0218 0.6692 0.4064 0.032 Uiso 1 1 calc R .
C49 C 0.0548(5) 0.6333(4) 0.3042(3) 0.0211(16) Uani 1 1 d . .
C50 C -0.0126(6) 0.6043(4) 0.2572(4) 0.0321(19) Uani 1 1 d . .
H50A H -0.0406 0.5560 0.2471 0.039 Uiso 1 1 calc R .
C51 C -0.0386(7) 0.6473(5) 0.2248(4) 0.047(2) Uani 1 1 d . .
H51A H -0.0847 0.6281 0.1926 0.057 Uiso 1 1 calc R .
C52 C 0.0020(6) 0.7169(5) 0.2394(4) 0.040(2) Uani 1 1 d . .
H52A H -0.0153 0.7456 0.2170 0.048 Uiso 1 1 calc R .
C53 C 0.0680(6) 0.7455(4) 0.2866(4) 0.0313(19) Uani 1 1 d . .
H53A H 0.0958 0.7938 0.2966 0.038 Uiso 1 1 calc R .
C54 C 0.0934(5) 0.7043(4) 0.3189(4) 0.0283(18) Uani 1 1 d . .
H54A H 0.1379 0.7245 0.3518 0.034 Uiso 1 1 calc R .
C55 C 0.7144(5) 0.6686(4) 0.3737(3) 0.0203(16) Uani 1 1 d . .
C56 C 0.7108(6) 0.7102(4) 0.4281(3) 0.0302(19) Uani 1 1 d . .
H56A H 0.6599 0.6968 0.4515 0.036 Uiso 1 1 calc R .
C57 C 0.7807(5) 0.7704(4) 0.4480(4) 0.0326(19) Uani 1 1 d . .
H57A H 0.7780 0.7982 0.4853 0.039 Uiso 1 1 calc R .
C58 C 0.8549(6) 0.7912(4) 0.4144(4) 0.034(2) Uani 1 1 d . .
H58A H 0.9025 0.8332 0.4282 0.040 Uiso 1 1 calc R .
C59 C 0.8591(6) 0.7505(4) 0.3610(4) 0.035(2) Uani 1 1 d . .
H59A H 0.9101 0.7644 0.3378 0.042 Uiso 1 1 calc R .
C60 C 0.7890(5) 0.6885(4) 0.3403(3) 0.0261(17) Uani 1 1 d . .
H60A H 0.7928 0.6604 0.3033 0.031 Uiso 1 1 calc R .
C61 C 0.6512(5) 0.5518(4) 0.2769(3) 0.0235(17) Uani 1 1 d . .
C62 C 0.6340(5) 0.5826(4) 0.2314(3) 0.0286(18) Uani 1 1 d . .
H62A H 0.6045 0.6193 0.2387 0.034 Uiso 1 1 calc R .
C63 C 0.6601(6) 0.5595(5) 0.1764(4) 0.040(2) Uani 1 1 d . .
H63A H 0.6497 0.5814 0.1462 0.048 Uiso 1 1 calc R .
C64 C 0.7007(7) 0.5056(5) 0.1643(4) 0.054(3) Uani 1 1 d . .
H64A H 0.7167 0.4892 0.1260 0.065 Uiso 1 1 calc R .
C65 C 0.7178(8) 0.4758(5) 0.2086(5) 0.058(3) Uani 1 1 d . .
H65A H 0.7467 0.4388 0.2006 0.070 Uiso 1 1 calc R .
C66 C 0.6938(7) 0.4982(5) 0.2650(4) 0.043(2) Uani 1 1 d . .
H66A H 0.7067 0.4769 0.2951 0.052 Uiso 1 1 calc R .
C67 C 0.6534(5) 0.5318(4) 0.3939(3) 0.0216(16) Uani 1 1 d . .
C68 C 0.7353(6) 0.5534(4) 0.4314(3) 0.0299(18) Uani 1 1 d . .
H68A H 0.7763 0.5983 0.4348 0.036 Uiso 1 1 calc R .
C69 C 0.7580(6) 0.5097(5) 0.4641(4) 0.040(2) Uani 1 1 d . .
H69A H 0.8134 0.5249 0.4903 0.048 Uiso 1 1 calc R .
C70 C 0.6979(6) 0.4436(4) 0.4575(4) 0.036(2) Uani 1 1 d . .
H70A H 0.7122 0.4134 0.4797 0.044 Uiso 1 1 calc R .
C71 C 0.6180(6) 0.4216(4) 0.4192(4) 0.034(2) Uani 1 1 d . .
H71A H 0.5784 0.3760 0.4141 0.041 Uiso 1 1 calc R .
C72 C 0.5951(6) 0.4660(4) 0.3879(3) 0.0288(18) Uani 1 1 d . .
H72A H 0.5391 0.4510 0.3622 0.035 Uiso 1 1 calc R .
C73 C -0.0313(6) 0.2849(4) 0.0081(4) 0.036(2) Uani 1 1 d . .
C74 C -0.0882(9) 0.2893(6) 0.0535(5) 0.065(3) Uani 1 1 d . .
H74A H -0.1234 0.2486 0.0642 0.079 Uiso 1 1 calc R .
C75 C -0.0945(8) 0.3530(6) 0.0840(5) 0.064(2) Uani 1 1 d . .
H75A H -0.1348 0.3557 0.1153 0.076 Uiso 1 1 calc R .
C76 C -0.0448(8) 0.4108(5) 0.0702(5) 0.063(2) Uani 1 1 d . .
H76A H -0.0479 0.4540 0.0929 0.076 Uiso 1 1 calc R .
C77 C 0.0114(8) 0.4086(5) 0.0232(5) 0.063(3) Uani 1 1 d . .
H77A H 0.0437 0.4497 0.0120 0.075 Uiso 1 1 calc R .
C78 C 0.0191(8) 0.3450(5) -0.0071(5) 0.064(2) Uani 1 1 d . .
H78A H 0.0591 0.3426 -0.0385 0.076 Uiso 1 1 calc R .
C79 C -0.0924(5) 0.1916(4) -0.1039(3) 0.0232(17) Uani 1 1 d . .
C80 C -0.0991(6) 0.1348(4) -0.1483(3) 0.034(2) Uani 1 1 d . .
H80A H -0.0625 0.1038 -0.1443 0.041 Uiso 1 1 calc R .
C81 C -0.1575(6) 0.1216(4) -0.1986(4) 0.037(2) Uani 1 1 d . .
H81A H -0.1618 0.0815 -0.2283 0.045 Uiso 1 1 calc R .
C82 C -0.2096(6) 0.1675(4) -0.2052(4) 0.034(2) Uani 1 1 d . .
H82A H -0.2505 0.1590 -0.2393 0.041 Uiso 1 1 calc R .
C83 C -0.2012(6) 0.2248(5) -0.1622(4) 0.038(2) Uani 1 1 d . .
H83A H -0.2356 0.2568 -0.1670 0.046 Uiso 1 1 calc R .
C84 C -0.1439(5) 0.2374(4) -0.1118(3) 0.0301(18) Uani 1 1 d . .
H84A H -0.1397 0.2776 -0.0824 0.036 Uiso 1 1 calc R .
C85 C -0.0954(5) 0.1371(4) -0.0022(3) 0.0256(17) Uani 1 1 d . .
C86 C -0.0605(6) 0.1274(5) 0.0494(4) 0.038(2) Uani 1 1 d . .
H86A H 0.0012 0.1541 0.0659 0.045 Uiso 1 1 calc R .
C87 C -0.1139(6) 0.0794(5) 0.0775(4) 0.042(2) Uani 1 1 d . .
H87A H -0.0899 0.0737 0.1133 0.051 Uiso 1 1 calc R .
C88 C -0.2028(6) 0.0399(5) 0.0524(4) 0.043(2) Uani 1 1 d . .
H88A H -0.2396 0.0063 0.0709 0.051 Uiso 1 1 calc R .
C89 C -0.2388(6) 0.0487(5) 0.0010(4) 0.046(2) Uani 1 1 d . .
H89A H -0.3000 0.0216 -0.0158 0.055 Uiso 1 1 calc R .
C90 C -0.1844(6) 0.0978(4) -0.0261(4) 0.034(2) Uani 1 1 d . .
H90A H -0.2090 0.1043 -0.0614 0.040 Uiso 1 1 calc R .
C91 C 0.5851(6) 0.2697(4) -0.0664(4) 0.034(2) Uani 1 1 d . .
C92 C 0.5694(7) 0.2727(5) -0.1247(4) 0.047(2) Uani 1 1 d . .
H92A H 0.5195 0.2389 -0.1492 0.056 Uiso 1 1 calc R .
C93 C 0.6283(8) 0.3262(6) -0.1464(5) 0.065(3) Uani 1 1 d . .
H93A H 0.6166 0.3291 -0.1854 0.078 Uiso 1 1 calc R .
C94 C 0.7022(9) 0.3741(6) -0.1122(7) 0.081(4) Uani 1 1 d . .
H94A H 0.7414 0.4099 -0.1275 0.097 Uiso 1 1 calc R .
C95 C 0.7197(7) 0.3704(5) -0.0560(6) 0.071(4) Uani 1 1 d . .
H95A H 0.7721 0.4032 -0.0328 0.086 Uiso 1 1 calc R .
C96 C 0.6613(8) 0.3188(5) -0.0318(5) 0.063(2) Uani 1 1 d . .
H96A H 0.6736 0.3173 0.0075 0.076 Uiso 1 1 calc R .
C97 C 0.5202(5) 0.1219(4) -0.0704(3) 0.0277(18) Uani 1 1 d . .
C98 C 0.5894(5) 0.1130(4) -0.1088(3) 0.0316(19) Uani 1 1 d . .
H98A H 0.6291 0.1515 -0.1205 0.038 Uiso 1 1 calc R .
C99 C 0.6006(6) 0.0466(5) -0.1304(4) 0.044(2) Uani 1 1 d . .
H99A H 0.6486 0.0399 -0.1562 0.052 Uiso 1 1 calc R .
C100 C 0.5416(6) -0.0081(5) -0.1138(4) 0.042(2) Uani 1 1 d . .
H10A H 0.5487 -0.0529 -0.1287 0.050 Uiso 1 1 calc R .
C101 C 0.4719(6) -0.0001(5) -0.0759(4) 0.041(2) Uani 1 1 d . .
H10B H 0.4319 -0.0389 -0.0647 0.049 Uiso 1 1 calc R .
C102 C 0.4609(5) 0.0651(4) -0.0544(3) 0.0292(19) Uani 1 1 d . .
H10C H 0.4127 0.0712 -0.0286 0.035 Uiso 1 1 calc R .
C103 C 0.5521(5) 0.2181(4) 0.0377(3) 0.0321(19) Uani 1 1 d . .
C104 C 0.6254(6) 0.1890(5) 0.0482(4) 0.043(2) Uani 1 1 d . .
H10D H 0.6493 0.1630 0.0164 0.052 Uiso 1 1 calc R .
C105 C 0.6633(8) 0.1975(6) 0.1036(4) 0.059(3) Uani 1 1 d . .
H10E H 0.7137 0.1779 0.1103 0.071 Uiso 1 1 calc R .
C106 C 0.6275(8) 0.2349(7) 0.1499(5) 0.070(4) Uani 1 1 d . .
H10F H 0.6522 0.2401 0.1887 0.085 Uiso 1 1 calc R .
C107 C 0.5559(8) 0.2645(7) 0.1395(4) 0.069(4) Uani 1 1 d . .
H10G H 0.5332 0.2915 0.1711 0.083 Uiso 1 1 calc R .
C108 C 0.5167(7) 0.2552(5) 0.0835(4) 0.046(2) Uani 1 1 d . .
H10H H 0.4658 0.2744 0.0768 0.055 Uiso 1 1 calc R .
C109 C -0.0963(5) 0.0978(4) 0.2882(3) 0.0247(17) Uani 1 1 d . .
C110 C -0.0251(6) 0.1467(4) 0.2713(3) 0.0303(19) Uani 1 1 d . .
H11A H 0.0387 0.1558 0.2868 0.036 Uiso 1 1 calc R .
C111 C -0.0461(7) 0.1825(5) 0.2319(4) 0.043(2) Uani 1 1 d . .
H11B H 0.0030 0.2163 0.2203 0.052 Uiso 1 1 calc R .
C112 C -0.1390(7) 0.1689(5) 0.2094(4) 0.048(2) Uani 1 1 d . .
H11C H -0.1538 0.1939 0.1826 0.057 Uiso 1 1 calc R .
C113 C -0.2104(7) 0.1193(6) 0.2255(4) 0.054(3) Uani 1 1 d . .
H11D H -0.2741 0.1097 0.2095 0.065 Uiso 1 1 calc R .
C114 C -0.1894(6) 0.0840(5) 0.2646(4) 0.040(2) Uani 1 1 d . .
H11E H -0.2385 0.0499 0.2758 0.048 Uiso 1 1 calc R .
C115 C -0.1144(5) 0.1055(4) 0.4095(3) 0.0225(16) Uani 1 1 d . .
C116 C -0.1155(5) 0.0847(4) 0.4624(3) 0.0289(18) Uani 1 1 d . .
H11F H -0.0998 0.0432 0.4640 0.035 Uiso 1 1 calc R .
C117 C -0.1394(6) 0.1241(5) 0.5123(4) 0.040(2) Uani 1 1 d . .
H11G H -0.1387 0.1101 0.5482 0.048 Uiso 1 1 calc R .
C118 C -0.1639(6) 0.1835(5) 0.5098(4) 0.041(2) Uani 1 1 d . .
H11H H -0.1808 0.2101 0.5441 0.050 Uiso 1 1 calc R .
C119 C -0.1646(6) 0.2049(5) 0.4586(4) 0.043(2) Uani 1 1 d . .
H11I H -0.1818 0.2459 0.4573 0.052 Uiso 1 1 calc R .
C120 C -0.1399(6) 0.1661(4) 0.4091(4) 0.0322(19) Uani 1 1 d . .
H12A H -0.1404 0.1810 0.3737 0.039 Uiso 1 1 calc R .
C121 C -0.1545(5) -0.0288(4) 0.3266(3) 0.0224(16) Uani 1 1 d . .
C122 C -0.1397(6) -0.0709(4) 0.2756(3) 0.0324(19) Uani 1 1 d . .
H12B H -0.0901 -0.0544 0.2523 0.039 Uiso 1 1 calc R .
C123 C -0.1986(6) -0.1378(4) 0.2586(4) 0.040(2) Uani 1 1 d . .
H12C H -0.1893 -0.1668 0.2233 0.048 Uiso 1 1 calc R .
C124 C -0.2702(6) -0.1624(4) 0.2924(4) 0.042(2) Uani 1 1 d . .
H12D H -0.3096 -0.2081 0.2805 0.051 Uiso 1 1 calc R .
C125 C -0.2843(6) -0.1208(4) 0.3429(4) 0.040(2) Uani 1 1 d . .
H12E H -0.3325 -0.1383 0.3666 0.048 Uiso 1 1 calc R .
C126 C -0.2291(5) -0.0531(4) 0.3602(3) 0.0293(18) Uani 1 1 d . .
H12F H -0.2417 -0.0237 0.3943 0.035 Uiso 1 1 calc R .
C127 C 0.5175(5) 0.1701(4) 0.3513(3) 0.0239(17) Uani 1 1 d . .
C128 C 0.4693(6) 0.2028(4) 0.3207(3) 0.0289(18) Uani 1 1 d . .
H12G H 0.4019 0.1865 0.3137 0.035 Uiso 1 1 calc R .
C129 C 0.5183(6) 0.2592(4) 0.3002(4) 0.041(2) Uani 1 1 d . .
H12H H 0.4843 0.2814 0.2793 0.049 Uiso 1 1 calc R .
C130 C 0.6160(7) 0.2832(5) 0.3098(4) 0.046(2) Uani 1 1 d . .
H13A H 0.6497 0.3211 0.2947 0.055 Uiso 1 1 calc R .
C131 C 0.6649(6) 0.2518(5) 0.3416(5) 0.051(3) Uani 1 1 d . .
H13B H 0.7320 0.2689 0.3494 0.061 Uiso 1 1 calc R .
C132 C 0.6155(6) 0.1954(5) 0.3622(4) 0.045(2) Uani 1 1 d . .
H13C H 0.6492 0.1740 0.3840 0.054 Uiso 1 1 calc R .
C133 C 0.4954(5) 0.0254(4) 0.3268(3) 0.0209(16) Uani 1 1 d . .
C134 C 0.5379(5) 0.0340(4) 0.2767(3) 0.0300(18) Uani 1 1 d . .
H13D H 0.5509 0.0777 0.2669 0.036 Uiso 1 1 calc R .
C135 C 0.5624(6) -0.0196(5) 0.2399(4) 0.038(2) Uani 1 1 d . .
H13E H 0.5912 -0.0133 0.2049 0.046 Uiso 1 1 calc R .
C136 C 0.5445(6) -0.0822(5) 0.2547(4) 0.042(2) Uani 1 1 d . .
H13F H 0.5618 -0.1190 0.2296 0.050 Uiso 1 1 calc R .
C137 C 0.5025(6) -0.0932(4) 0.3046(4) 0.040(2) Uani 1 1 d . .
H13G H 0.4912 -0.1368 0.3145 0.049 Uiso 1 1 calc R .
C138 C 0.4770(6) -0.0392(4) 0.3403(4) 0.034(2) Uani 1 1 d . .
H13H H 0.4463 -0.0462 0.3746 0.041 Uiso 1 1 calc R .
C139 C 0.5138(5) 0.1071(4) 0.4461(3) 0.0232(17) Uani 1 1 d . .
C140 C 0.5761(6) 0.0723(5) 0.4616(4) 0.036(2) Uani 1 1 d . .
H14A H 0.5902 0.0365 0.4335 0.043 Uiso 1 1 calc R .
C141 C 0.6182(6) 0.0891(5) 0.5179(4) 0.042(2) Uani 1 1 d . .
H14B H 0.6608 0.0647 0.5279 0.051 Uiso 1 1 calc R .
C142 C 0.5984(7) 0.1406(5) 0.5589(4) 0.045(2) Uani 1 1 d . .
H14C H 0.6277 0.1519 0.5972 0.053 Uiso 1 1 calc R .
C143 C 0.5367(6) 0.1758(4) 0.5450(4) 0.038(2) Uani 1 1 d . .
H14D H 0.5231 0.2115 0.5735 0.046 Uiso 1 1 calc R .
C144 C 0.4943(6) 0.1590(4) 0.4890(4) 0.0330(19) Uani 1 1 d . .
H14E H 0.4509 0.1832 0.4796 0.040 Uiso 1 1 calc R .
C1S C 0.2094(9) 0.2668(8) 0.2242(5) 0.108(5) Uiso 1 1 d D .
H14F H 0.2118 0.2199 0.2264 0.129 Uiso 1 1 calc R .
H14G H 0.1686 0.2817 0.2548 0.129 Uiso 1 1 calc R .
Cl1S Cl 0.1529(5) 0.2608(4) 0.1577(3) 0.189(3) Uiso 1 1 d D .
Cl2S Cl 0.3330(7) 0.3251(6) 0.2433(5) 0.298(5) Uiso 1 1 d D .
C2S C 0.5922(13) 0.5073(11) 0.0151(9) 0.300(10) Uiso 0.25 1 d PD 1
Cl3S Cl 0.5082(13) 0.5553(10) 0.0329(8) 0.261(7) Uiso 0.50 1 d PD 1
C4S C 0.5082(13) 0.5553(10) 0.0329(8) 0.261(7) Uiso 0.25 1 d P 2
Cl4S Cl 0.5922(13) 0.5073(11) 0.0151(9) 0.300(10) Uiso 0.50 1 d P 2

loop_
_atom_site_aniso_label
_atom_site_aniso_U_11
_atom_site_aniso_U_22
_atom_site_aniso_U_33
_atom_site_aniso_U_23
_atom_site_aniso_U_13
_atom_site_aniso_U_12
Ru1 0.0140(3) 0.0123(3) 0.0199(3) 0.0030(2) 0.0011(2) 0.0038(2)
Ru2 0.0131(3) 0.0121(3) 0.0186(3) 0.0027(2) -0.0003(2) 0.0014(2)
Ru3 0.0181(3) 0.0206(3) 0.0156(3) 0.0032(2) -0.0014(2) 0.0051(2)
Ru4 0.0184(3) 0.0234(3) 0.0154(3) 0.0032(2) 0.0022(2) 0.0065(2)
Ru5 0.0143(3) 0.0134(3) 0.0181(3) 0.0058(2) 0.0015(2) 0.0017(2)
Ru6 0.0154(3) 0.0142(3) 0.0176(3) 0.0063(2) 0.0007(2) 0.0036(2)
P1 0.0154(9) 0.0172(9) 0.0227(10) 0.0033(8) 0.0006(8) 0.0046(8)
P2 0.0153(9) 0.0178(9) 0.0226(10) 0.0044(8) -0.0014(7) 0.0034(7)
P3 0.0189(10) 0.0266(11) 0.0242(11) 0.0032(9) -0.0022(8) 0.0068(8)
P4 0.0192(10) 0.0313(11) 0.0246(11) 0.0062(9) 0.0031(8) 0.0089(9)
P5 0.0154(9) 0.0211(10) 0.0212(10) 0.0055(8) 0.0009(7) 0.0040(8)
P6 0.0162(9) 0.0201(10) 0.0228(10) 0.0056(8) 0.0012(8) 0.0038(8)
O1 0.030(3) 0.025(3) 0.029(3) -0.005(3) 0.001(2) 0.008(2)
O2 0.034(3) 0.031(3) 0.059(4) 0.027(3) 0.011(3) 0.006(3)
O3 0.028(3) 0.044(4) 0.026(3) -0.001(3) -0.004(2) 0.007(3)
O4 0.031(3) 0.019(3) 0.058(4) 0.018(3) 0.008(3) 0.000(2)
O5 0.033(3) 0.030(3) 0.043(4) -0.016(3) -0.003(3) 0.001(3)
O6 0.046(4) 0.050(4) 0.043(4) 0.031(3) 0.004(3) 0.016(3)
O7 0.032(3) 0.043(4) 0.027(3) -0.005(3) 0.004(2) 0.010(3)
O8 0.042(4) 0.057(4) 0.057(4) 0.040(4) 0.010(3) 0.013(3)
O9 0.036(3) 0.019(3) 0.052(4) 0.010(3) 0.004(3) 0.006(3)
O10 0.037(3) 0.033(3) 0.020(3) 0.007(2) 0.003(2) 0.004(3)
O11 0.037(3) 0.017(3) 0.039(3) 0.007(2) -0.004(3) 0.006(2)
O12 0.034(3) 0.048(4) 0.022(3) 0.015(3) 0.004(2) 0.013(3)
O13 0.020(3) 0.023(3) 0.021(3) -0.003(2) 0.002(2) 0.006(2)
O14 0.020(3) 0.024(3) 0.020(3) -0.004(2) 0.002(2) 0.006(2)
O15 0.022(3) 0.031(3) 0.026(3) -0.005(2) -0.002(2) 0.008(2)
O16 0.024(3) 0.030(3) 0.030(3) -0.008(2) 0.001(2) 0.009(2)
O17 0.017(3) 0.017(3) 0.038(3) 0.009(2) 0.003(2) 0.005(2)
O18 0.017(3) 0.013(2) 0.039(3) 0.006(2) 0.001(2) 0.003(2)
O19 0.015(3) 0.016(2) 0.029(3) 0.007(2) 0.003(2) 0.005(2)
O20 0.012(2) 0.009(2) 0.040(3) 0.005(2) 0.001(2) 0.004(2)
O21 0.023(3) 0.038(3) 0.024(3) 0.015(2) -0.003(2) 0.010(2)
O22 0.023(3) 0.040(3) 0.023(3) 0.012(2) 0.004(2) 0.012(2)
O24 0.014(3) 0.030(3) 0.020(3) 0.013(2) 0.001(2) 0.006(2)
C1 0.017(4) 0.014(4) 0.025(4) 0.010(3) 0.002(3) 0.004(3)
C2 0.014(4) 0.029(4) 0.034(5) 0.009(4) 0.004(3) 0.006(3)
C3 0.020(4) 0.021(4) 0.027(5) 0.003(3) 0.005(3) 0.006(3)
C4 0.012(4) 0.023(4) 0.024(4) 0.001(3) 0.001(3) -0.002(3)
C5 0.021(4) 0.029(4) 0.022(4) -0.002(4) -0.001(3) 0.009(3)
C6 0.024(4) 0.024(4) 0.028(4) -0.002(4) -0.002(3) 0.010(3)
C7 0.023(4) 0.033(5) 0.020(4) 0.013(4) 0.005(3) 0.011(3)
C8 0.027(4) 0.029(4) 0.036(5) 0.005(4) 0.005(4) 0.013(4)
C9 0.013(4) 0.021(4) 0.031(4) 0.006(3) -0.001(3) 0.000(3)
C10 0.017(4) 0.016(4) 0.027(5) 0.006(3) 0.002(3) 0.002(3)
C11 0.016(4) 0.025(4) 0.025(4) 0.007(3) 0.001(3) 0.004(3)
C12 0.021(4) 0.022(4) 0.023(4) 0.008(3) -0.002(3) 0.006(3)
C13 0.018(4) 0.024(4) 0.023(4) 0.004(3) -0.001(3) 0.006(3)
C14 0.021(4) 0.020(4) 0.027(4) 0.000(3) 0.001(3) 0.005(3)
C15 0.019(4) 0.045(5) 0.041(5) -0.012(4) 0.001(4) 0.007(4)
C16 0.019(4) 0.045(5) 0.029(5) -0.009(4) 0.001(3) 0.004(4)
C17 0.024(4) 0.026(4) 0.026(4) -0.003(3) 0.003(3) 0.006(3)
C18 0.024(4) 0.053(6) 0.027(5) -0.017(4) -0.011(3) 0.016(4)
C19 0.029(4) 0.032(5) 0.035(5) -0.004(4) -0.004(4) 0.015(4)
C20 0.023(4) 0.025(4) 0.022(4) 0.001(3) -0.001(3) 0.006(3)
C21 0.018(4) 0.014(4) 0.021(4) 0.002(3) 0.001(3) 0.002(3)
C22 0.015(4) 0.014(3) 0.031(4) 0.006(3) 0.005(3) 0.006(3)
C23 0.017(4) 0.022(4) 0.034(5) 0.007(3) -0.002(3) 0.001(3)
C24 0.015(4) 0.023(4) 0.031(4) 0.009(3) -0.002(3) 0.008(3)
C25 0.018(4) 0.019(4) 0.019(4) 0.003(3) 0.002(3) 0.008(3)
C26 0.010(4) 0.018(4) 0.040(5) 0.004(3) -0.002(3) 0.000(3)
C27 0.017(4) 0.022(4) 0.039(5) 0.014(4) 0.007(3) 0.010(3)
C28 0.020(4) 0.015(3) 0.017(4) 0.007(3) 0.005(3) 0.004(3)
C29 0.019(4) 0.022(4) 0.019(4) 0.000(3) 0.004(3) 0.005(3)
C30 0.025(4) 0.026(4) 0.023(4) 0.008(3) 0.004(3) 0.014(3)
C31 0.018(4) 0.035(4) 0.026(4) 0.010(4) 0.004(3) 0.008(3)
C32 0.020(4) 0.034(4) 0.029(4) 0.015(4) -0.001(3) 0.006(3)
C33 0.021(4) 0.018(4) 0.026(4) 0.008(3) 0.008(3) 0.010(3)
C34 0.019(4) 0.027(4) 0.026(4) 0.011(3) 0.000(3) 0.003(3)
C35 0.025(4) 0.036(5) 0.021(4) 0.009(3) 0.001(3) 0.008(4)
C36 0.031(4) 0.009(3) 0.021(4) 0.004(3) 0.005(3) 0.007(3)
C37 0.021(4) 0.019(4) 0.031(4) 0.006(3) -0.004(3) 0.002(3)
C38 0.029(5) 0.027(5) 0.051(6) -0.005(4) -0.002(4) -0.003(4)
C39 0.042(6) 0.029(5) 0.084(8) -0.016(5) 0.002(5) 0.004(4)
C40 0.042(6) 0.026(5) 0.075(8) -0.005(5) -0.015(5) -0.005(4)
C41 0.027(5) 0.044(6) 0.065(7) 0.017(5) 0.001(4) -0.002(4)
C42 0.020(4) 0.023(4) 0.050(5) 0.008(4) 0.000(4) 0.002(3)
C43 0.008(3) 0.019(4) 0.031(4) 0.007(3) 0.005(3) 0.001(3)
C44 0.020(4) 0.029(4) 0.034(5) 0.007(4) 0.000(3) 0.002(3)
C45 0.033(5) 0.039(5) 0.037(5) 0.020(4) 0.002(4) 0.002(4)
C46 0.033(5) 0.039(5) 0.031(5) 0.005(4) 0.014(4) 0.003(4)
C47 0.029(5) 0.034(5) 0.035(5) 0.001(4) 0.006(4) 0.008(4)
C48 0.017(4) 0.029(4) 0.032(5) 0.007(4) -0.002(3) 0.001(3)
C49 0.018(4) 0.024(4) 0.024(4) 0.006(3) 0.005(3) 0.009(3)
C50 0.028(4) 0.032(5) 0.035(5) 0.011(4) -0.005(4) 0.005(4)
C51 0.047(6) 0.050(6) 0.043(6) 0.012(5) -0.020(4) 0.008(5)
C52 0.036(5) 0.047(6) 0.049(6) 0.029(5) 0.002(4) 0.016(4)
C53 0.030(5) 0.027(4) 0.044(5) 0.013(4) 0.012(4) 0.017(4)
C54 0.021(4) 0.030(4) 0.035(5) 0.003(4) 0.001(3) 0.012(3)
C55 0.014(4) 0.023(4) 0.025(4) 0.008(3) 0.003(3) 0.006(3)
C56 0.028(4) 0.028(4) 0.030(5) 0.004(4) 0.002(3) 0.002(4)
C57 0.028(4) 0.030(4) 0.030(5) -0.004(4) 0.002(4) -0.002(4)
C58 0.025(4) 0.023(4) 0.043(5) -0.002(4) 0.000(4) -0.002(4)
C59 0.022(4) 0.033(5) 0.044(5) 0.007(4) 0.006(4) 0.000(4)
C60 0.024(4) 0.023(4) 0.028(4) 0.004(3) 0.003(3) 0.003(3)
C61 0.021(4) 0.022(4) 0.024(4) 0.003(3) 0.000(3) 0.001(3)
C62 0.027(4) 0.028(4) 0.031(5) 0.007(4) 0.001(3) 0.007(4)
C63 0.036(5) 0.058(6) 0.030(5) 0.016(4) 0.007(4) 0.012(5)
C64 0.067(7) 0.067(7) 0.028(5) 0.003(5) 0.018(5) 0.024(6)
C65 0.077(8) 0.050(6) 0.057(7) 0.007(5) 0.026(6) 0.038(6)
C66 0.062(6) 0.037(5) 0.039(5) 0.009(4) 0.012(5) 0.028(5)
C67 0.018(4) 0.024(4) 0.026(4) 0.005(3) 0.003(3) 0.012(3)
C68 0.027(4) 0.030(4) 0.032(5) 0.008(4) -0.006(3) 0.007(4)
C69 0.033(5) 0.044(5) 0.046(6) 0.013(4) -0.009(4) 0.014(4)
C70 0.029(5) 0.044(5) 0.045(5) 0.021(4) 0.001(4) 0.017(4)
C71 0.030(5) 0.027(4) 0.048(5) 0.017(4) 0.008(4) 0.007(4)
C72 0.026(4) 0.034(5) 0.027(4) 0.010(4) 0.002(3) 0.008(4)
C73 0.037(5) 0.032(5) 0.038(5) -0.002(4) -0.006(4) 0.019(4)
C74 0.091(9) 0.058(7) 0.054(7) -0.002(6) 0.026(6) 0.042(7)
C75 0.073(6) 0.053(5) 0.064(5) -0.008(4) 0.000(4) 0.033(4)
C76 0.070(5) 0.040(4) 0.075(6) -0.008(4) -0.001(4) 0.022(4)
C77 0.058(7) 0.045(6) 0.083(9) -0.002(6) -0.023(6) 0.025(5)
C78 0.073(6) 0.053(5) 0.064(5) -0.008(4) 0.000(4) 0.033(4)
C79 0.017(4) 0.029(4) 0.022(4) 0.007(3) 0.000(3) 0.003(3)
C80 0.032(5) 0.039(5) 0.032(5) 0.007(4) 0.000(4) 0.013(4)
C81 0.040(5) 0.036(5) 0.026(5) -0.004(4) -0.005(4) 0.003(4)
C82 0.033(5) 0.041(5) 0.029(5) 0.006(4) -0.006(4) 0.011(4)
C83 0.031(5) 0.049(6) 0.043(5) 0.015(5) 0.001(4) 0.022(4)
C84 0.030(4) 0.031(4) 0.029(5) 0.000(4) -0.001(4) 0.013(4)
C85 0.021(4) 0.035(4) 0.024(4) 0.010(4) 0.003(3) 0.011(3)
C86 0.027(5) 0.049(6) 0.041(5) 0.011(4) 0.007(4) 0.016(4)
C87 0.038(5) 0.060(6) 0.038(5) 0.022(5) 0.010(4) 0.020(5)
C88 0.031(5) 0.053(6) 0.047(6) 0.020(5) 0.017(4) 0.010(4)
C89 0.026(5) 0.046(6) 0.057(6) 0.013(5) 0.003(4) -0.008(4)
C90 0.031(5) 0.044(5) 0.029(5) 0.009(4) 0.001(4) 0.015(4)
C91 0.029(5) 0.036(5) 0.044(5) 0.011(4) 0.011(4) 0.018(4)
C92 0.039(5) 0.062(6) 0.052(6) 0.028(5) 0.024(5) 0.024(5)
C93 0.062(8) 0.089(9) 0.077(8) 0.048(7) 0.040(6) 0.049(7)
C94 0.066(9) 0.051(7) 0.148(14) 0.062(9) 0.055(9) 0.021(7)
C95 0.041(6) 0.037(6) 0.129(12) 0.022(7) 0.017(7) -0.003(5)
C96 0.070(5) 0.040(4) 0.075(6) -0.008(4) -0.001(4) 0.022(4)
C97 0.016(4) 0.038(5) 0.029(4) 0.008(4) -0.004(3) 0.007(3)
C98 0.021(4) 0.036(5) 0.034(5) 0.002(4) 0.000(3) 0.007(4)
C99 0.038(5) 0.046(6) 0.045(6) 0.003(5) 0.006(4) 0.014(5)
C100 0.037(5) 0.036(5) 0.056(6) 0.007(5) -0.008(4) 0.019(4)
C101 0.033(5) 0.044(5) 0.057(6) 0.021(5) 0.009(4) 0.021(4)
C102 0.021(4) 0.043(5) 0.030(5) 0.018(4) 0.007(3) 0.011(4)
C103 0.023(4) 0.045(5) 0.030(5) 0.011(4) -0.005(3) 0.009(4)
C104 0.040(5) 0.060(6) 0.035(5) 0.012(5) -0.002(4) 0.022(5)
C105 0.062(7) 0.082(8) 0.036(6) 0.006(6) -0.020(5) 0.032(6)
C106 0.065(8) 0.111(10) 0.034(6) 0.014(6) -0.023(5) 0.025(7)
C107 0.060(7) 0.117(11) 0.028(6) -0.006(6) 0.004(5) 0.039(7)
C108 0.044(6) 0.066(7) 0.029(5) -0.004(5) 0.000(4) 0.029(5)
C109 0.031(4) 0.023(4) 0.021(4) 0.005(3) -0.004(3) 0.008(3)
C110 0.032(5) 0.030(4) 0.032(5) 0.011(4) -0.002(4) 0.009(4)
C111 0.051(6) 0.036(5) 0.046(6) 0.022(4) 0.003(5) 0.006(4)
C112 0.063(7) 0.050(6) 0.038(6) 0.021(5) -0.011(5) 0.022(5)
C113 0.040(6) 0.074(7) 0.057(7) 0.031(6) -0.008(5) 0.019(5)
C114 0.030(5) 0.055(6) 0.038(5) 0.018(4) -0.002(4) 0.010(4)
C115 0.022(4) 0.025(4) 0.019(4) 0.002(3) 0.000(3) 0.005(3)
C116 0.027(4) 0.034(5) 0.028(5) 0.004(4) 0.005(3) 0.014(4)
C117 0.043(5) 0.049(6) 0.028(5) 0.011(4) 0.004(4) 0.011(4)
C118 0.041(5) 0.046(6) 0.030(5) -0.009(4) 0.005(4) 0.013(4)
C119 0.044(6) 0.037(5) 0.044(6) -0.003(4) 0.005(4) 0.014(4)
C120 0.031(5) 0.033(5) 0.034(5) 0.008(4) 0.007(4) 0.009(4)
C121 0.012(4) 0.024(4) 0.027(4) 0.005(3) -0.001(3) -0.002(3)
C122 0.027(4) 0.036(5) 0.027(5) 0.000(4) 0.005(3) 0.001(4)
C123 0.031(5) 0.035(5) 0.042(5) -0.013(4) -0.001(4) 0.005(4)
C124 0.033(5) 0.022(4) 0.060(6) 0.002(4) -0.008(4) -0.007(4)
C125 0.028(5) 0.032(5) 0.058(6) 0.017(5) 0.010(4) -0.004(4)
C126 0.022(4) 0.029(4) 0.032(5) 0.005(4) 0.006(3) -0.002(3)
C127 0.023(4) 0.019(4) 0.026(4) 0.004(3) 0.005(3) -0.001(3)
C128 0.026(4) 0.024(4) 0.034(5) 0.010(4) 0.003(3) -0.001(3)
C129 0.048(6) 0.033(5) 0.039(5) 0.017(4) -0.001(4) 0.003(4)
C130 0.050(6) 0.035(5) 0.043(6) 0.013(4) 0.007(5) -0.007(5)
C131 0.029(5) 0.045(6) 0.073(7) 0.023(5) 0.000(5) -0.008(4)
C132 0.030(5) 0.041(5) 0.064(7) 0.022(5) 0.000(4) -0.001(4)
C133 0.012(4) 0.017(4) 0.032(4) -0.001(3) 0.001(3) 0.006(3)
C134 0.024(4) 0.036(5) 0.031(5) 0.007(4) 0.001(3) 0.011(4)
C135 0.036(5) 0.048(6) 0.033(5) 0.009(4) 0.007(4) 0.015(4)
C136 0.039(5) 0.043(6) 0.042(6) -0.010(4) 0.002(4) 0.024(4)
C137 0.047(6) 0.031(5) 0.049(6) 0.010(4) 0.006(4) 0.020(4)
C138 0.030(5) 0.037(5) 0.041(5) 0.010(4) 0.010(4) 0.016(4)
C139 0.018(4) 0.025(4) 0.025(4) 0.005(3) -0.001(3) 0.002(3)
C140 0.031(5) 0.041(5) 0.038(5) 0.013(4) -0.005(4) 0.013(4)
C141 0.038(5) 0.049(6) 0.044(6) 0.018(5) -0.006(4) 0.015(4)
C142 0.051(6) 0.043(6) 0.031(5) 0.012(4) -0.015(4) -0.004(5)
C143 0.048(6) 0.029(5) 0.032(5) 0.000(4) -0.002(4) 0.007(4)
C144 0.030(5) 0.027(4) 0.038(5) 0.006(4) -0.001(4) 0.003(4)

loop_
_atom_type_symbol
_atom_type_description
_atom_type_scat_dispersion_real
_atom_type_scat_dispersion_imag
_atom_type_scat_source
C C 0.0033 0.0016 'International Tables Vol C Tables 4.2.6.8 and 6.1.1.4'
H H 0.0000 0.0000 'International Tables Vol C Tables 4.2.6.8 and 6.1.1.4'
O O 0.0106 0.0060 'International Tables Vol C Tables 4.2.6.8 and 6.1.1.4'
P P 0.1023 0.0942 'International Tables Vol C Tables 4.2.6.8 and 6.1.1.4'
Cl Cl 0.1484 0.1585 'International Tables Vol C Tables 4.2.6.8 and 6.1.1.4'
Ru Ru -1.2594 0.8363 'International Tables Vol C Tables 4.2.6.8 and 6.1.1.4'

loop_
_geom_angle_atom_site_label_1
_geom_angle_atom_site_label_2
_geom_angle_atom_site_label_3
_geom_angle
_geom_angle_site_symmetry_1
_geom_angle_site_symmetry_3
C1 Ru1 C2 89.1(3) . .
C1 Ru1 O13 176.4(2) . .
C2 Ru1 O13 90.9(3) . .
C1 Ru1 O17 95.3(2) . .
C2 Ru1 O17 174.6(3) . .
O13 Ru1 O17 84.54(19) . .
C1 Ru1 P1 91.3(2) . .
C2 Ru1 P1 96.7(2) . .
O13 Ru1 P1 92.23(14) . .
O17 Ru1 P1 86.45(14) . .
C1 Ru1 Ru2 93.1(2) . .
C2 Ru1 Ru2 92.5(2) . .
O13 Ru1 Ru2 83.31(13) . .
O17 Ru1 Ru2 84.06(13) . .
P1 Ru1 Ru2 169.86(5) . .
C3 Ru2 C4 92.8(3) . .
C3 Ru2 O14 173.2(3) . .
C4 Ru2 O14 92.5(3) . .
C3 Ru2 O18 89.2(3) . .
C4 Ru2 O18 175.7(3) . .
O14 Ru2 O18 85.24(19) . .
C3 Ru2 P2 94.4(2) . .
C4 Ru2 P2 90.6(2) . .
O14 Ru2 P2 89.78(14) . .
O18 Ru2 P2 93.12(14) . .
C3 Ru2 Ru1 92.2(2) . .
C4 Ru2 Ru1 93.7(2) . .
O14 Ru2 Ru1 83.28(13) . .
O18 Ru2 Ru1 82.42(13) . .
P2 Ru2 Ru1 172.02(5) . .
C6 Ru3 C5 92.5(3) . .
C6 Ru3 O15 91.4(3) . .
C5 Ru3 O15 174.2(3) . .
C6 Ru3 O21 174.4(3) . .
C5 Ru3 O21 91.0(3) . .
O15 Ru3 O21 84.8(2) . .
C6 Ru3 P3 90.6(2) . .
C5 Ru3 P3 94.4(2) . .
O15 Ru3 P3 89.86(15) . .
O21 Ru3 P3 93.49(15) . .
C6 Ru3 Ru4 93.0(2) . .
C5 Ru3 Ru4 92.7(2) . .
O15 Ru3 Ru4 82.82(14) . .
O21 Ru3 Ru4 82.51(14) . .
P3 Ru3 Ru4 171.94(5) . .
C8 Ru4 C7 88.3(3) . .
C8 Ru4 O22 175.0(3) . .
C7 Ru4 O22 95.1(3) . .
C8 Ru4 O16 92.4(3) . .
C7 Ru4 O16 175.5(3) . .
O22 Ru4 O16 84.0(2) . .
C8 Ru4 P4 96.7(2) . .
C7 Ru4 P4 91.9(2) . .
O22 Ru4 P4 86.86(14) . .
O16 Ru4 P4 92.41(15) . .
C8 Ru4 Ru3 92.3(2) . .
C7 Ru4 Ru3 92.1(2) . .
O22 Ru4 Ru3 83.97(13) . .
O16 Ru4 Ru3 83.49(14) . .
P4 Ru4 Ru3 170.30(5) . .
C9 Ru5 C10 87.8(3) . .
C9 Ru5 O19 178.5(3) . .
C10 Ru5 O19 93.2(2) . .
C9 Ru5 O23 93.4(3) . .
C10 Ru5 O23 173.9(2) . .
O19 Ru5 O23 85.51(18) . .
C9 Ru5 P5 93.2(2) . .
C10 Ru5 P5 96.5(2) . .
O19 Ru5 P5 87.79(13) . .
O23 Ru5 P5 89.40(13) . .
C9 Ru5 Ru6 96.1(2) . .
C10 Ru5 Ru6 89.3(2) . .
O19 Ru5 Ru6 82.79(12) . .
O23 Ru5 Ru6 84.62(13) . .
P5 Ru5 Ru6 169.20(5) . .
C11 Ru6 C12 88.2(3) . .
C11 Ru6 O24 94.3(3) . .
C12 Ru6 O24 177.2(3) . .
C11 Ru6 O20 174.7(2) . .
C12 Ru6 O20 92.0(3) . .
O24 Ru6 O20 85.41(19) . .
C11 Ru6 P6 96.2(2) . .
C12 Ru6 P6 93.3(2) . .
O24 Ru6 P6 87.57(13) . .
O20 Ru6 P6 89.07(13) . .
C11 Ru6 Ru5 91.1(2) . .
C12 Ru6 Ru5 96.6(2) . .
O24 Ru6 Ru5 82.31(12) . .
O20 Ru6 Ru5 83.67(12) . .
P6 Ru6 Ru5 167.97(5) . .
C49 P1 C43 105.1(3) . .
C49 P1 C37 104.4(3) . .
C43 P1 C37 100.5(3) . .
C49 P1 Ru1 113.8(2) . .
C43 P1 Ru1 111.3(2) . .
C37 P1 Ru1 120.0(3) . .
C61 P2 C55 103.6(3) . .
C61 P2 C67 103.1(3) . .
C55 P2 C67 103.1(3) . .
C61 P2 Ru2 115.2(2) . .
C55 P2 Ru2 112.7(2) . .
C67 P2 Ru2 117.4(2) . .
C79 P3 C85 102.2(3) . .
C79 P3 C73 103.4(4) . .
C85 P3 C73 103.6(4) . .
C79 P3 Ru3 113.9(2) . .
C85 P3 Ru3 118.0(2) . .
C73 P3 Ru3 113.9(3) . .
C91 P4 C97 107.0(4) . .
C91 P4 C103 103.7(4) . .
C97 P4 C103 100.2(4) . .
C91 P4 Ru4 114.7(3) . .
C97 P4 Ru4 110.7(2) . .
C103 P4 Ru4 119.1(3) . .
C115 P5 C121 107.6(3) . .
C115 P5 C109 102.1(3) . .
C121 P5 C109 102.8(3) . .
C115 P5 Ru5 112.6(2) . .
C121 P5 Ru5 111.4(2) . .
C109 P5 Ru5 119.2(3) . .
C139 P6 C133 107.0(3) . .
C139 P6 C127 101.0(3) . .
C133 P6 C127 102.1(3) . .
C139 P6 Ru6 112.1(2) . .
C133 P6 Ru6 113.1(2) . .
C127 P6 Ru6 120.2(3) . .
C13 O13 Ru1 123.4(4) . .
C13 O14 Ru2 123.7(5) . .
C20 O15 Ru3 124.3(5) . .
C20 O16 Ru4 122.9(5) . .
C21 O17 Ru1 121.9(4) . .
C21 O18 Ru2 124.1(4) . .
C28 O19 Ru5 123.5(4) . .
C28 O20 Ru6 122.0(4) . .
C29 O21 Ru3 124.6(5) . .
C29 O22 Ru4 122.2(5) . .
C36 O23 Ru5 119.9(4) . .
C36 O24 Ru6 124.3(4) . .
O1 C1 Ru1 179.2(7) . .
O2 C2 Ru1 179.2(7) . .
O3 C3 Ru2 178.2(7) . .
O4 C4 Ru2 178.2(7) . .
O5 C5 Ru3 176.6(7) . .
O6 C6 Ru3 179.0(7) . .
O7 C7 Ru4 179.4(7) . .
O8 C8 Ru4 179.1(8) . .
O9 C9 Ru5 179.1(7) . .
O10 C10 Ru5 177.5(7) . .
O11 C11 Ru6 177.7(7) . .
O12 C12 Ru6 179.1(7) . .
O14 C13 O13 125.6(7) . .
O14 C13 C14 116.8(6) . .
O13 C13 C14 117.6(6) . .
C19 C14 C15 118.4(7) . .
C19 C14 C13 121.1(7) . .
C15 C14 C13 120.5(7) . .
C16 C15 C14 119.9(7) . .
C15 C16 C17 121.1(8) . .
C16 C17 C18 119.1(7) . .
C16 C17 C20 121.0(7) . .
C18 C17 C20 119.8(7) . .
C19 C18 C17 120.3(7) . .
C18 C19 C14 121.0(8) . .
O15 C20 O16 126.2(7) . .
O15 C20 C17 116.6(7) . .
O16 C20 C17 117.1(6) . .
O17 C21 O18 126.7(6) . .
O17 C21 C22 117.0(6) . .
O18 C21 C22 116.3(6) . .
C27 C22 C23 120.3(6) . .
C27 C22 C21 120.0(6) . .
C23 C22 C21 119.5(6) . .
C22 C23 C24 119.5(7) . .
C25 C24 C23 120.1(7) . .
C24 C25 C26 120.0(6) . .
C24 C25 C28 119.2(6) . .
C26 C25 C28 120.7(6) . .
C27 C26 C25 120.0(6) . .
C22 C27 C26 120.0(7) . .
O20 C28 O19 125.4(6) . .
O20 C28 C25 117.5(6) . .
O19 C28 C25 117.1(6) . .
O21 C29 O22 126.2(7) . .
O21 C29 C30 116.4(6) . .
O22 C29 C30 117.3(6) . .
C31 C30 C35 119.4(7) . .
C31 C30 C29 120.0(7) . .
C35 C30 C29 120.4(7) . .
C30 C31 C32 120.9(7) . .
C33 C32 C31 119.0(7) . .
C32 C33 C34 120.0(7) . .
C32 C33 C36 120.3(7) . .
C34 C33 C36 119.8(6) . .
C35 C34 C33 120.6(7) . .
C34 C35 C30 119.9(7) . .
O24 C36 O23 126.2(6) . .
O24 C36 C33 116.6(6) . .
O23 C36 C33 117.2(6) . .
C42 C37 C38 119.2(7) . .
C42 C37 P1 121.1(6) . .
C38 C37 P1 119.7(6) . .
C39 C38 C37 119.6(8) . .
C40 C39 C38 120.5(9) . .
C39 C40 C41 120.1(8) . .
C42 C41 C40 119.6(9) . .
C41 C42 C37 120.9(8) . .
C48 C43 C44 118.8(7) . .
C48 C43 P1 125.0(6) . .
C44 C43 P1 116.2(6) . .
C45 C44 C43 120.6(8) . .
C44 C45 C46 120.2(8) . .
C47 C46 C45 119.6(8) . .
C46 C47 C48 120.5(8) . .
C43 C48 C47 120.3(7) . .
C50 C49 C54 119.4(7) . .
C50 C49 P1 123.3(6) . .
C54 C49 P1 117.2(6) . .
C49 C50 C51 119.1(8) . .
C52 C51 C50 120.2(8) . .
C51 C52 C53 120.4(8) . .
C54 C53 C52 120.1(8) . .
C53 C54 C49 120.7(8) . .
C60 C55 C56 119.2(7) . .
C60 C55 P2 122.3(6) . .
C56 C55 P2 118.4(5) . .
C57 C56 C55 120.2(7) . .
C56 C57 C58 120.9(8) . .
C59 C58 C57 119.3(7) . .
C58 C59 C60 120.7(8) . .
C55 C60 C59 119.7(7) . .
C66 C61 C62 118.7(7) . .
C66 C61 P2 123.0(6) . .
C62 C61 P2 118.3(6) . .
C63 C62 C61 120.0(8) . .
C64 C63 C62 121.3(8) . .
C65 C64 C63 118.8(9) . .
C64 C65 C66 121.7(9) . .
C61 C66 C65 119.5(9) . .
C72 C67 C68 119.6(7) . .
C72 C67 P2 118.3(6) . .
C68 C67 P2 122.1(6) . .
C67 C68 C69 120.6(8) . .
C70 C69 C68 118.9(8) . .
C71 C70 C69 120.4(8) . .
C70 C71 C72 120.2(8) . .
C67 C72 C71 120.3(7) . .
C74 C73 C78 119.0(10) . .
C74 C73 P3 123.3(8) . .
C78 C73 P3 117.6(8) . .
C73 C74 C75 120.0(12) . .
C76 C75 C74 121.0(14) . .
C75 C76 C77 121.0(12) . .
C78 C77 C76 118.3(13) . .
C77 C78 C73 120.6(13) . .
C80 C79 C84 117.7(7) . .
C80 C79 P3 119.2(6) . .
C84 C79 P3 123.0(6) . .
C79 C80 C81 122.0(8) . .
C80 C81 C82 119.3(8) . .
C83 C82 C81 119.0(8) . .
C82 C83 C84 121.6(8) . .
C83 C84 C79 120.4(8) . .
C90 C85 C86 119.1(7) . .
C90 C85 P3 122.3(6) . .
C86 C85 P3 118.6(6) . .
C87 C86 C85 121.2(8) . .
C86 C87 C88 118.7(8) . .
C89 C88 C87 121.0(8) . .
C88 C89 C90 119.3(8) . .
C85 C90 C89 120.7(8) . .
C96 C91 C92 119.0(10) . .
C96 C91 P4 122.2(9) . .
C92 C91 P4 118.7(7) . .
C91 C92 C93 119.4(10) . .
C94 C93 C92 121.0(11) . .
C93 C94 C95 119.9(10) . .
C94 C95 C96 121.2(12) . .
C91 C96 C95 119.4(12) . .
C98 C97 C102 119.9(8) . .
C98 C97 P4 123.9(6) . .
C102 C97 P4 116.2(6) . .
C97 C98 C99 119.7(8) . .
C100 C99 C98 119.1(9) . .
C99 C100 C101 121.9(9) . .
C100 C101 C102 119.2(8) . .
C101 C102 C97 120.3(8) . .
C108 C103 C104 119.8(8) . .
C108 C103 P4 119.7(6) . .
C104 C103 P4 120.5(7) . .
C105 C104 C103 120.9(9) . .
C104 C105 C106 119.4(10) . .
C107 C106 C105 119.7(9) . .
C106 C107 C108 121.0(10) . .
C103 C108 C107 119.2(9) . .
C110 C109 C114 119.6(7) . .
C110 C109 P5 120.2(6) . .
C114 C109 P5 119.9(6) . .
C109 C110 C111 120.2(8) . .
C112 C111 C110 119.6(8) . .
C111 C112 C113 120.4(8) . .
C114 C113 C112 119.8(9) . .
C113 C114 C109 120.4(8) . .
C120 C115 C116 117.6(7) . .
C120 C115 P5 123.3(6) . .
C116 C115 P5 118.9(6) . .
C117 C116 C115 120.6(8) . .
C118 C117 C116 119.7(8) . .
C119 C118 C117 121.1(8) . .
C118 C119 C120 119.2(9) . .
C119 C120 C115 121.8(8) . .
C122 C121 C126 120.0(7) . .
C122 C121 P5 116.2(5) . .
C126 C121 P5 123.9(6) . .
C121 C122 C123 119.2(7) . .
C124 C123 C122 120.9(8) . .
C125 C124 C123 119.8(8) . .
C124 C125 C126 120.9(8) . .
C125 C126 C121 119.2(8) . .
C128 C127 C132 119.0(7) . .
C128 C127 P6 120.7(6) . .
C132 C127 P6 120.2(6) . .
C127 C128 C129 120.5(7) . .
C130 C129 C128 120.3(8) . .
C129 C130 C131 119.6(8) . .
C130 C131 C132 119.8(8) . .
C131 C132 C127 120.7(9) . .
C134 C133 C138 118.5(7) . .
C134 C133 P6 123.4(6) . .
C138 C133 P6 117.9(6) . .
C133 C134 C135 121.2(8) . .
C136 C135 C134 119.0(8) . .
C135 C136 C137 122.0(8) . .
C136 C137 C138 118.1(8) . .
C137 C138 C133 121.2(8) . .
C140 C139 C144 117.7(7) . .
C140 C139 P6 126.4(6) . .
C144 C139 P6 115.9(6) . .
C139 C140 C141 120.7(9) . .
C142 C141 C140 120.2(8) . .
C143 C142 C141 120.5(8) . .
C142 C143 C144 119.4(9) . .
C143 C144 C139 121.4(8) . .
Cl1S C1S Cl2S 118.8(9) . .
Cl3S C2S Cl3S 84.0(15) . 2_665
C2S Cl3S C2S 96.0(15) . 2_665
C2S Cl3S Cl3S 49.5(9) . 2_665
C2S Cl3S Cl3S 46.4(8) 2_665 2_665

loop_
_geom_bond_atom_site_label_1
_geom_bond_atom_site_label_2
_geom_bond_distance
_geom_bond_site_symmetry_2
Ru1 C1 1.845(8) .
Ru1 C2 1.851(8) .
Ru1 O13 2.125(5) .
Ru1 O17 2.127(5) .
Ru1 P1 2.4433(18) .
Ru1 Ru2 2.7425(8) .
Ru2 C3 1.836(8) .
Ru2 C4 1.847(8) .
Ru2 O14 2.118(5) .
Ru2 O18 2.127(5) .
Ru2 P2 2.4349(19) .
Ru3 C6 1.842(8) .
Ru3 C5 1.845(8) .
Ru3 O15 2.116(5) .
Ru3 O21 2.126(5) .
Ru3 P3 2.436(2) .
Ru3 Ru4 2.7414(8) .
Ru4 C8 1.852(8) .
Ru4 C7 1.853(9) .
Ru4 O22 2.131(5) .
Ru4 O16 2.130(5) .
Ru4 P4 2.449(2) .
Ru5 C9 1.847(7) .
Ru5 C10 1.848(8) .
Ru5 O19 2.130(5) .
Ru5 O23 2.137(5) .
Ru5 P5 2.4300(19) .
Ru5 Ru6 2.7270(8) .
Ru6 C11 1.844(8) .
Ru6 C12 1.849(7) .
Ru6 O24 2.123(5) .
Ru6 O20 2.127(4) .
Ru6 P6 2.4289(19) .
P1 C49 1.824(7) .
P1 C43 1.830(7) .
P1 C37 1.842(7) .
P2 C61 1.833(8) .
P2 C55 1.834(7) .
P2 C67 1.838(7) .
P3 C79 1.827(7) .
P3 C85 1.839(8) .
P3 C73 1.856(8) .
P4 C91 1.810(8) .
P4 C97 1.837(8) .
P4 C103 1.847(8) .
P5 C115 1.819(7) .
P5 C121 1.828(7) .
P5 C109 1.847(7) .
P6 C139 1.808(7) .
P6 C133 1.830(7) .
P6 C127 1.834(7) .
O1 C1 1.153(8) .
O2 C2 1.157(9) .
O3 C3 1.167(9) .
O4 C4 1.146(9) .
O5 C5 1.149(9) .
O6 C6 1.151(9) .
O7 C7 1.147(9) .
O8 C8 1.152(9) .
O9 C9 1.138(9) .
O10 C10 1.147(8) .
O11 C11 1.148(9) .
O12 C12 1.153(8) .
O13 C13 1.271(8) .
O14 C13 1.264(8) .
O15 C20 1.255(9) .
O16 C20 1.254(9) .
O17 C21 1.255(8) .
O18 C21 1.259(8) .
O19 C28 1.273(8) .
O20 C28 1.269(8) .
O21 C29 1.252(9) .
O22 C29 1.261(8) .
O23 C36 1.281(8) .
O24 C36 1.271(8) .
C13 C14 1.488(10) .
C14 C19 1.397(10) .
C14 C15 1.397(11) .
C15 C16 1.377(11) .
C16 C17 1.378(10) .
C17 C18 1.389(11) .
C17 C20 1.507(10) .
C18 C19 1.364(11) .
C21 C22 1.518(9) .
C22 C27 1.380(10) .
C22 C23 1.385(10) .
C23 C24 1.395(10) .
C24 C25 1.377(10) .
C25 C26 1.389(10) .
C25 C28 1.501(9) .
C26 C27 1.383(10) .
C29 C30 1.505(10) .
C30 C31 1.381(10) .
C30 C35 1.397(10) .
C31 C32 1.400(10) .
C32 C33 1.389(10) .
C33 C34 1.391(10) .
C33 C36 1.504(10) .
C34 C35 1.381(10) .
C37 C42 1.384(11) .
C37 C38 1.391(12) .
C38 C39 1.384(12) .
C39 C40 1.373(14) .
C40 C41 1.379(14) .
C41 C42 1.376(12) .
C43 C48 1.384(10) .
C43 C44 1.394(10) .
C44 C45 1.384(11) .
C45 C46 1.384(12) .
C46 C47 1.376(12) .
C47 C48 1.392(11) .
C49 C50 1.390(11) .
C49 C54 1.391(10) .
C50 C51 1.403(12) .
C51 C52 1.369(13) .
C52 C53 1.379(12) .
C53 C54 1.367(11) .
C55 C60 1.380(10) .
C55 C56 1.393(11) .
C56 C57 1.373(11) .
C57 C58 1.381(11) .
C58 C59 1.368(12) .
C59 C60 1.400(11) .
C61 C66 1.382(11) .
C61 C62 1.408(11) .
C62 C63 1.379(11) .
C63 C64 1.369(14) .
C64 C65 1.369(14) .
C65 C66 1.394(13) .
C67 C72 1.380(10) .
C67 C68 1.387(10) .
C68 C69 1.400(11) .
C69 C70 1.394(12) .
C70 C71 1.378(12) .
C71 C72 1.392(11) .
C73 C74 1.366(13) .
C73 C78 1.392(17) .
C74 C75 1.384(16) .
C75 C76 1.332(19) .
C76 C77 1.387(18) .
C77 C78 1.387(15) .
C79 C80 1.375(11) .
C79 C84 1.389(11) .
C80 C81 1.385(11) .
C81 C82 1.388(12) .
C82 C83 1.361(12) .
C83 C84 1.378(11) .
C85 C90 1.376(11) .
C85 C86 1.386(11) .
C86 C87 1.386(12) .
C87 C88 1.385(13) .
C88 C89 1.379(13) .
C89 C90 1.392(12) .
C91 C96 1.401(15) .
C91 C92 1.407(13) .
C92 C93 1.409(14) .
C93 C94 1.367(18) .
C94 C95 1.368(19) .
C95 C96 1.409(18) .
C97 C98 1.385(11) .
C97 C102 1.391(11) .
C98 C99 1.410(12) .
C99 C100 1.364(13) .
C100 C101 1.380(13) .
C101 C102 1.384(12) .
C103 C108 1.373(12) .
C103 C104 1.394(12) .
C104 C105 1.370(12) .
C105 C106 1.388(15) .
C106 C107 1.380(15) .
C107 C108 1.386(13) .
C109 C110 1.376(11) .
C109 C114 1.392(11) .
C110 C111 1.381(11) .
C111 C112 1.381(13) .
C112 C113 1.379(14) .
C113 C114 1.366(12) .
C115 C120 1.395(11) .
C115 C116 1.402(11) .
C116 C117 1.385(12) .
C117 C118 1.374(13) .
C118 C119 1.372(13) .
C119 C120 1.376(12) .
C121 C122 1.381(11) .
C121 C126 1.404(10) .
C122 C123 1.395(11) .
C123 C124 1.378(12) .
C124 C125 1.364(13) .
C125 C126 1.390(11) .
C127 C128 1.379(11) .
C127 C132 1.386(11) .
C128 C129 1.386(11) .
C129 C130 1.379(13) .
C130 C131 1.385(13) .
C131 C132 1.388(12) .
C133 C134 1.366(11) .
C133 C138 1.397(11) .
C134 C135 1.381(12) .
C135 C136 1.370(13) .
C136 C137 1.370(13) .
C137 C138 1.382(12) .
C139 C140 1.382(11) .
C139 C144 1.398(11) .
C140 C141 1.388(12) .
C141 C142 1.369(13) .
C142 C143 1.369(13) .
C143 C144 1.383(12) .
C1S Cl1S 1.725(9) .
C1S Cl2S 1.875(9) .
C2S Cl3S 1.765(9) .
C2S Cl3S 1.85(2) 2_665
Cl3S C2S 1.85(2) 2_665
Cl3S Cl3S 2.42(4) 2_665
